data_7235729
loop_
_publ_author_name
'Li, Xiao-Jun'
'Li, Meng'
'Yao, Wei'
'Lu, Hai-Yan'
'Zhao, YongSheng'
'Chen, Chuan-Feng'

_publ_section_title
;
 Dialkoxybenzo[j]fluoranthenes: synthesis, structures, photophysical
 properties, and optical waveguide application
;
_journal_issue 24
_journal_name_full 'RSC Advances'
_journal_page_first 18609
_journal_paper_doi 10.1039/C4RA17112H
_journal_volume 5
_journal_year 2015
_chemical_formula_moiety 'C28 H28 O2'
_chemical_formula_sum 'C28 H28 O2'
_chemical_formula_weight 396.50
_space_group_crystal_system triclinic
_space_group_IT_number 2
_space_group_name_Hall '-P 1'
_space_group_name_H-M_alt 'P -1'
_atom_sites_solution_hydrogens geom
_audit_creation_date 2014-03-19
_audit_creation_method
;
Olex2 1.2
(compiled 2013.12.10 svn.r2850 for OlexSys, GUI svn.r4736)
;
_audit_update_record
;
2014-12-02 deposited with the CCDC.
2015-02-04 downloaded from the CCDC.
;
_cell_angle_alpha 98.39(3)
_cell_angle_beta 94.84(3)
_cell_angle_gamma 99.51(3)
_cell_formula_units_Z 4
_cell_length_a 8.1661(16)
_cell_length_b 13.473(3)
_cell_length_c 20.342(4)
_cell_measurement_reflns_used 6164
_cell_measurement_temperature 173.1500
_cell_measurement_theta_max 27.4779
_cell_measurement_theta_min 1.5532
_cell_volume 2170.1(8)
_computing_cell_refinement 'CrystalClear (Rigaku Inc., 2007)'
_computing_data_collection 'CrystalClear (Rigaku Inc., 2007)'
_computing_data_reduction 'CrystalClear (Rigaku Inc., 2007)'
_computing_molecular_graphics 'Olex2 (Dolomanov et al., 2009)'
_computing_publication_material 'Olex2 (Dolomanov et al., 2009)'
_computing_structure_refinement 'XL (Sheldrick, 2013)'
_computing_structure_solution
;
'XS (Sheldrick, 2013)'
;
_diffrn_ambient_temperature 173.1500
_diffrn_detector_area_resol_mean 28.5714
_diffrn_measured_fraction_theta_full 0.993
_diffrn_measured_fraction_theta_max 0.985
_diffrn_measurement_device
;
Saturn724+ (2x2 bin mode)
;
_diffrn_measurement_device_details
;
AFC10: Fixed Chi 2 circle
;
_diffrn_measurement_device_type 'Saturn724+ CCD'
_diffrn_measurement_method '\w scans at fixed \c = 45\%'
_diffrn_orient_matrix_type d*Trek
_diffrn_orient_matrix_UB_11 0.0887
_diffrn_orient_matrix_UB_12 -0.0826
_diffrn_orient_matrix_UB_13 -0.0305
_diffrn_orient_matrix_UB_21 0.0437
_diffrn_orient_matrix_UB_22 0.0429
_diffrn_orient_matrix_UB_23 -0.0455
_diffrn_orient_matrix_UB_31 0.0338
_diffrn_orient_matrix_UB_32 0.0155
_diffrn_orient_matrix_UB_33 0.0334
_diffrn_radiation_detector CCD
_diffrn_radiation_monochromator 'Graphite Monochromator'
_diffrn_radiation_type MoK\a
_diffrn_radiation_wavelength 0.71073
_diffrn_reflns_av_R_equivalents 0.0694
_diffrn_reflns_av_unetI/netI 0.0917
_diffrn_reflns_Laue_measured_fraction_full 0.993
_diffrn_reflns_Laue_measured_fraction_max 0.985
_diffrn_reflns_limit_h_max 10
_diffrn_reflns_limit_h_min -10
_diffrn_reflns_limit_k_max 17
_diffrn_reflns_limit_k_min -17
_diffrn_reflns_limit_l_max 22
_diffrn_reflns_limit_l_min -26
_diffrn_reflns_number 21365
_diffrn_reflns_point_group_measured_fraction_full 0.993
_diffrn_reflns_point_group_measured_fraction_max 0.985
_diffrn_reflns_theta_full 25.242
_diffrn_reflns_theta_max 27.485
_diffrn_reflns_theta_min 2.844
_diffrn_source 'Sealed Tube'
_diffrn_source_current 30.0000
_diffrn_source_power 1.5000
_diffrn_source_voltage 50.0000
_exptl_absorpt_coefficient_mu 0.075
_exptl_absorpt_correction_T_max 1.0000
_exptl_absorpt_correction_T_min 0.4113
_exptl_absorpt_correction_type multi-scan
_exptl_absorpt_process_details 'CrystalClear (Rigaku Inc., 2007)'
_exptl_crystal_colour yellow
_exptl_crystal_colour_primary yellow
_exptl_crystal_density_diffrn 1.214
_exptl_crystal_description block
_exptl_crystal_F_000 848
_exptl_crystal_size_max 0.265
_exptl_crystal_size_mid 0.231
_exptl_crystal_size_min 0.146
_refine_diff_density_max 1.353
_refine_diff_density_min -0.218
_refine_diff_density_rms 0.059
_refine_ls_extinction_method none
_refine_ls_goodness_of_fit_ref 1.157
_refine_ls_hydrogen_treatment constr
_refine_ls_matrix_type full
_refine_ls_number_parameters 545
_refine_ls_number_reflns 9810
_refine_ls_number_restraints 0
_refine_ls_restrained_S_all 1.157
_refine_ls_R_factor_all 0.1327
_refine_ls_R_factor_gt 0.1046
_refine_ls_shift/su_max 0.000
_refine_ls_shift/su_mean 0.000
_refine_ls_structure_factor_coef Fsqd
_refine_ls_weighting_details 'w=1/[\s^2^(Fo^2^)+(0.0838P)^2^+1.3402P] where P=(Fo^2^+2Fc^2^)/3'
_refine_ls_weighting_scheme calc
_refine_ls_wR_factor_gt 0.2319
_refine_ls_wR_factor_ref 0.2511
_reflns_Friedel_coverage 0.000
_reflns_number_gt 7402
_reflns_number_total 9810
_reflns_threshold_expression 'I > 2\s(I)'
_cod_data_source_file c4ra17112h2.cif
_cod_data_source_block sa3265
_cod_database_code 7235729
_shelxl_version_number 2013-4
_shelx_space_group_comment
;
The symmetry employed for this shelxl refinement is uniquely defined
by the following loop, which should always be used as a source of
symmetry information in preference to the above space-group names.
They are only intended as comments.
;
_diffrn_number_total 9820
_olex2_refinement_description
;
1. Fixed Uiso
 At 1.2 times of:
  All C(H) groups, All C(H,H) groups
 At 1.5 times of:
  All C(H,H,H) groups
2.a Secondary CH2 refined with riding coordinates:
 C21A(H21A,H21B), C22A(H22A,H22B), C23A(H23A,H23B), C25A(H25A,H25B), C26A(H26A,
 H26B), C27A(H27A,H27B), C21(H21C,H21D), C22(H22C,H22D), C23(H23C,H23D),
 C25(H25C,H25D), C26(H26C,H26D), C27(H27C,H27D)
2.b Aromatic/amide H refined with riding coordinates:
 C2A(H2A), C3A(H3A), C5A(H5A), C6A(H6A), C7A(H7A), C12A(H12A), C13A(H13A),
 C17A(H17A), C19A(H19A), C20A(H20A), C2(H2), C3(H3), C5(H5), C6(H6), C7(H7),
 C12(H12), C13(H13), C17(H17), C19(H19), C20(H20)
2.c Idealised Me refined as rotating group:
 C24A(H24A,H24B,H24C), C28A(H28A,H28B,H28C), C24(H24D,H24E,H24F), C28(H28D,
 H28E,H28F)
;

loop_
_space_group_symop_operation_xyz
'x, y, z'
'-x, -y, -z'

loop_
_atom_site_label
_atom_site_type_symbol
_atom_site_fract_x
_atom_site_fract_y
_atom_site_fract_z
_atom_site_U_iso_or_equiv
_atom_site_adp_type
_atom_site_occupancy
_atom_site_site_symmetry_order
_atom_site_calc_flag
_atom_site_refinement_flags_posn
O1A O -0.1590(3) 0.52669(16) 0.33421(11) 0.0473(5) Uani 1 1 d .
O2A O 0.1510(3) 1.03821(16) 0.09084(10) 0.0460(5) Uani 1 1 d .
C1A C -0.0521(4) 0.6124(2) 0.36520(15) 0.0410(7) Uani 1 1 d .
C2A C 0.0145(4) 0.6284(3) 0.43324(16) 0.0479(8) Uani 1 1 d .
H2A H -0.0119 0.5767 0.4584 0.058 Uiso 1 1 calc R
C3A C 0.1158(4) 0.7169(3) 0.46311(15) 0.0473(8) Uani 1 1 d .
H3A H 0.1563 0.7244 0.5080 0.057 Uiso 1 1 calc R
C4A C 0.1605(4) 0.7976(2) 0.42702(15) 0.0410(7) Uani 1 1 d .
C5A C 0.2588(4) 0.8950(2) 0.45093(16) 0.0497(8) Uani 1 1 d .
H5A H 0.3039 0.9120 0.4955 0.060 Uiso 1 1 calc R
C6A C 0.2876(4) 0.9645(3) 0.40794(16) 0.0505(8) Uani 1 1 d .
H6A H 0.3528 1.0281 0.4243 0.061 Uiso 1 1 calc R
C7A C 0.2217(4) 0.9428(2) 0.33997(16) 0.0456(7) Uani 1 1 d .
H7A H 0.2440 0.9916 0.3124 0.055 Uiso 1 1 calc R
C8A C 0.1252(4) 0.8499(2) 0.31461(14) 0.0386(7) Uani 1 1 d .
C9A C 0.0972(4) 0.7791(2) 0.35960(15) 0.0380(6) Uani 1 1 d .
C10A C -0.0087(4) 0.6877(2) 0.32809(14) 0.0388(7) Uani 1 1 d .
C11A C -0.0478(4) 0.7008(2) 0.25795(15) 0.0402(7) Uani 1 1 d .
C12A C -0.1456(4) 0.6329(2) 0.20468(15) 0.0411(7) Uani 1 1 d .
H12A H -0.1986 0.5690 0.2111 0.049 Uiso 1 1 calc R
C13A C -0.1615(4) 0.6617(2) 0.14401(16) 0.0431(7) Uani 1 1 d .
H13A H -0.2265 0.6168 0.1087 0.052 Uiso 1 1 calc R
C14A C -0.0811(4) 0.7592(2) 0.13244(14) 0.0387(7) Uani 1 1 d .
C15A C 0.0178(4) 0.8291(2) 0.18593(14) 0.0365(6) Uani 1 1 d .
C16A C 0.0327(3) 0.7978(2) 0.25005(14) 0.0370(6) Uani 1 1 d .
C17A C 0.0986(4) 0.9244(2) 0.17263(14) 0.0374(6) Uani 1 1 d .
H17A H 0.1660 0.9705 0.2067 0.045 Uiso 1 1 calc R
C18A C 0.0779(4) 0.9491(2) 0.10979(15) 0.0389(7) Uani 1 1 d .
C19A C -0.0240(4) 0.8802(2) 0.05710(15) 0.0421(7) Uani 1 1 d .
H19A H -0.0391 0.8978 0.0148 0.051 Uiso 1 1 calc R
C20A C -0.0985(4) 0.7888(2) 0.06907(15) 0.0425(7) Uani 1 1 d .
H20A H -0.1639 0.7436 0.0341 0.051 Uiso 1 1 calc R
C21A C -0.2074(4) 0.4469(2) 0.37189(15) 0.0421(7) Uani 1 1 d .
H21A H -0.2618 0.4724 0.4098 0.050 Uiso 1 1 calc R
H21B H -0.1098 0.4218 0.3885 0.050 Uiso 1 1 calc R
C22A C -0.3260(4) 0.3623(2) 0.32621(15) 0.0427(7) Uani 1 1 d .
H22A H -0.4286 0.3861 0.3142 0.051 Uiso 1 1 calc R
H22B H -0.2763 0.3445 0.2854 0.051 Uiso 1 1 calc R
C23A C -0.3663(4) 0.2688(2) 0.35868(17) 0.0487(8) Uani 1 1 d .
H23A H -0.4172 0.2870 0.3991 0.058 Uiso 1 1 calc R
H23B H -0.2629 0.2465 0.3716 0.058 Uiso 1 1 calc R
C24A C -0.4824(4) 0.1810(3) 0.3144(2) 0.0576(9) Uani 1 1 d .
H24A H -0.4356 0.1644 0.2733 0.086 Uiso 1 1 calc GR
H24B H -0.5890 0.2000 0.3049 0.086 Uiso 1 1 calc GR
H24C H -0.4961 0.1227 0.3368 0.086 Uiso 1 1 calc GR
C25A C 0.2586(4) 1.1141(2) 0.13950(15) 0.0400(7) Uani 1 1 d .
H25A H 0.3562 1.0880 0.1550 0.048 Uiso 1 1 calc R
H25B H 0.2000 1.1331 0.1776 0.048 Uiso 1 1 calc R
C26A C 0.3095(4) 1.2046(2) 0.10590(16) 0.0431(7) Uani 1 1 d .
H26A H 0.2105 1.2306 0.0920 0.052 Uiso 1 1 calc R
H26B H 0.3601 1.1828 0.0661 0.052 Uiso 1 1 calc R
C27A C 0.4318(4) 1.2899(2) 0.15049(19) 0.0539(9) Uani 1 1 d .
H27A H 0.3822 1.3105 0.1908 0.065 Uiso 1 1 calc R
H27B H 0.5319 1.2643 0.1635 0.065 Uiso 1 1 calc R
C28A C 0.4795(5) 1.3813(3) 0.1174(2) 0.0754(13) Uani 1 1 d .
H28A H 0.5348 1.3624 0.0789 0.113 Uiso 1 1 calc GR
H28B H 0.5534 1.4336 0.1483 0.113 Uiso 1 1 calc GR
H28C H 0.3809 1.4066 0.1038 0.113 Uiso 1 1 calc GR
O1 O 0.6795(3) -0.01123(15) 0.16827(10) 0.0452(5) Uani 1 1 d .
O2 O 1.4142(3) 0.53805(15) 0.41179(10) 0.0432(5) Uani 1 1 d .
C1 C 0.7322(4) 0.0705(2) 0.13841(15) 0.0388(7) Uani 1 1 d .
C2 C 0.6805(4) 0.0771(2) 0.07157(15) 0.0433(7) Uani 1 1 d .
H2 H 0.6106 0.0213 0.0454 0.052 Uiso 1 1 calc R
C3 C 0.7290(4) 0.1620(2) 0.04369(15) 0.0425(7) Uani 1 1 d .
H3 H 0.6920 0.1629 -0.0007 0.051 Uiso 1 1 calc R
C4 C 0.8349(4) 0.2486(2) 0.08166(14) 0.0366(6) Uani 1 1 d .
C5 C 0.8933(4) 0.3435(2) 0.06107(16) 0.0440(7) Uani 1 1 d .
H5 H 0.8634 0.3536 0.0177 0.053 Uiso 1 1 calc R
C6 C 0.9939(4) 0.4196(2) 0.10563(16) 0.0449(7) Uani 1 1 d .
H6 H 1.0311 0.4813 0.0916 0.054 Uiso 1 1 calc R
C7 C 1.0441(4) 0.4087(2) 0.17233(15) 0.0396(7) Uani 1 1 d .
H7 H 1.1101 0.4630 0.2014 0.047 Uiso 1 1 calc R
C8 C 0.9943(3) 0.3176(2) 0.19351(14) 0.0353(6) Uani 1 1 d .
C9 C 0.8880(3) 0.2397(2) 0.14733(14) 0.0348(6) Uani 1 1 d .
C10 C 0.8401(4) 0.1516(2) 0.17616(14) 0.0360(6) Uani 1 1 d .
C11 C 0.9257(3) 0.1743(2) 0.24492(14) 0.0366(6) Uani 1 1 d .
C12 C 0.9266(4) 0.1127(2) 0.29487(15) 0.0385(7) Uani 1 1 d .
H12 H 0.8648 0.0468 0.2869 0.046 Uiso 1 1 calc R
C13 C 1.0177(4) 0.1494(2) 0.35473(15) 0.0392(7) Uani 1 1 d .
H13 H 1.0179 0.1083 0.3877 0.047 Uiso 1 1 calc R
C14 C 1.1137(4) 0.2506(2) 0.36797(14) 0.0362(6) Uani 1 1 d .
C15 C 1.1165(3) 0.3146(2) 0.31787(14) 0.0339(6) Uani 1 1 d .
C16 C 1.0183(3) 0.2737(2) 0.25542(14) 0.0336(6) Uani 1 1 d .
C17 C 1.2170(3) 0.4129(2) 0.33218(14) 0.0353(6) Uani 1 1 d .
H17 H 1.2199 0.4554 0.3000 0.042 Uiso 1 1 calc R
C18 C 1.3102(4) 0.4462(2) 0.39325(14) 0.0372(6) Uani 1 1 d .
C19 C 1.3049(4) 0.3830(2) 0.44291(15) 0.0406(7) Uani 1 1 d .
H19 H 1.3658 0.4063 0.4846 0.049 Uiso 1 1 calc R
C20 C 1.2105(4) 0.2881(2) 0.42955(15) 0.0417(7) Uani 1 1 d .
H20 H 1.2100 0.2466 0.4623 0.050 Uiso 1 1 calc R
C21 C 0.5624(4) -0.0947(2) 0.13056(15) 0.0408(7) Uani 1 1 d .
H21C H 0.6111 -0.1248 0.0923 0.049 Uiso 1 1 calc R
H21D H 0.4631 -0.0709 0.1143 0.049 Uiso 1 1 calc R
C22 C 0.5172(4) -0.1722(2) 0.17451(16) 0.0429(7) Uani 1 1 d .
H22C H 0.4619 -0.1427 0.2109 0.051 Uiso 1 1 calc R
H22D H 0.6183 -0.1910 0.1937 0.051 Uiso 1 1 calc R
C23 C 0.4032(4) -0.2669(2) 0.13629(18) 0.0507(8) Uani 1 1 d .
H23C H 0.3018 -0.2477 0.1178 0.061 Uiso 1 1 calc R
H23D H 0.4580 -0.2950 0.0993 0.061 Uiso 1 1 calc R
C24 C 0.3575(5) -0.3476(3) 0.1784(2) 0.0621(10) Uani 1 1 d .
H24D H 0.2892 -0.4065 0.1510 0.093 Uiso 1 1 calc GR
H24E H 0.2967 -0.3219 0.2135 0.093 Uiso 1 1 calc GR
H24F H 0.4573 -0.3662 0.1975 0.093 Uiso 1 1 calc GR
C25 C 1.4330(4) 0.6073(2) 0.36441(15) 0.0404(7) Uani 1 1 d .
H25C H 1.3259 0.6246 0.3507 0.048 Uiso 1 1 calc R
H25D H 1.4766 0.5764 0.3250 0.048 Uiso 1 1 calc R
C26 C 1.5528(4) 0.7013(2) 0.39860(15) 0.0418(7) Uani 1 1 d .
H26C H 1.6577 0.6821 0.4131 0.050 Uiso 1 1 calc R
H26D H 1.5077 0.7305 0.4381 0.050 Uiso 1 1 calc R
C27 C 1.5860(4) 0.7812(2) 0.35405(17) 0.0486(8) Uani 1 1 d .
H27C H 1.4807 0.7988 0.3383 0.058 Uiso 1 1 calc R
H27D H 1.6348 0.7529 0.3153 0.058 Uiso 1 1 calc R
C28 C 1.7020(5) 0.8772(3) 0.3893(2) 0.0638(10) Uani 1 1 d .
H28D H 1.7164 0.9260 0.3593 0.096 Uiso 1 1 calc GR
H28E H 1.8084 0.8609 0.4030 0.096 Uiso 1 1 calc GR
H28F H 1.6547 0.9055 0.4278 0.096 Uiso 1 1 calc GR

loop_
_atom_site_aniso_label
_atom_site_aniso_U_11
_atom_site_aniso_U_22
_atom_site_aniso_U_33
_atom_site_aniso_U_23
_atom_site_aniso_U_13
_atom_site_aniso_U_12
O1A 0.0499(14) 0.0399(12) 0.0490(12) 0.0098(10) 0.0046(10) -0.0026(10)
O2A 0.0528(14) 0.0389(12) 0.0420(12) 0.0081(9) 0.0032(10) -0.0039(10)
C1A 0.0353(16) 0.0385(16) 0.0485(17) 0.0060(13) 0.0084(13) 0.0039(13)
C2A 0.0488(19) 0.0464(18) 0.0507(19) 0.0154(15) 0.0090(15) 0.0064(15)
C3A 0.0494(19) 0.054(2) 0.0368(16) 0.0069(14) 0.0010(13) 0.0083(16)
C4A 0.0359(16) 0.0414(16) 0.0435(16) 0.0035(13) 0.0032(12) 0.0046(13)
C5A 0.055(2) 0.0490(19) 0.0398(17) 0.0017(14) -0.0022(14) 0.0036(16)
C6A 0.053(2) 0.0425(18) 0.0496(19) 0.0022(15) -0.0046(15) 0.0002(15)
C7A 0.0475(19) 0.0368(16) 0.0489(18) 0.0016(14) 0.0032(14) 0.0029(14)
C8A 0.0386(16) 0.0360(16) 0.0410(16) 0.0030(12) 0.0043(12) 0.0088(13)
C9A 0.0339(15) 0.0386(16) 0.0430(16) 0.0075(13) 0.0056(12) 0.0092(12)
C10A 0.0383(16) 0.0421(16) 0.0358(15) 0.0024(12) 0.0046(12) 0.0099(13)
C11A 0.0346(16) 0.0408(16) 0.0448(16) 0.0057(13) 0.0036(12) 0.0070(13)
C12A 0.0379(16) 0.0308(15) 0.0499(17) 0.0030(13) 0.0048(13) -0.0041(12)
C13A 0.0397(17) 0.0363(16) 0.0473(17) -0.0001(13) 0.0006(13) -0.0021(13)
C14A 0.0368(16) 0.0411(16) 0.0378(15) 0.0050(13) 0.0052(12) 0.0067(13)
C15A 0.0334(15) 0.0344(15) 0.0432(16) 0.0080(12) 0.0078(12) 0.0066(12)
C16A 0.0306(15) 0.0345(15) 0.0447(16) 0.0038(12) 0.0055(12) 0.0039(12)
C17A 0.0350(15) 0.0381(16) 0.0360(15) -0.0025(12) 0.0027(12) 0.0059(12)
C18A 0.0355(16) 0.0333(15) 0.0479(17) 0.0063(13) 0.0093(13) 0.0039(12)
C19A 0.0445(18) 0.0452(17) 0.0346(15) 0.0057(13) 0.0041(13) 0.0035(14)
C20A 0.0410(17) 0.0402(17) 0.0409(16) 0.0000(13) 0.0017(13) -0.0010(13)
C21A 0.0409(17) 0.0379(16) 0.0499(17) 0.0140(13) 0.0134(13) 0.0040(13)
C22A 0.0348(16) 0.0440(17) 0.0505(18) 0.0081(14) 0.0116(13) 0.0068(13)
C23A 0.0413(18) 0.0473(18) 0.060(2) 0.0127(15) 0.0141(15) 0.0070(15)
C24A 0.047(2) 0.047(2) 0.078(2) 0.0186(18) 0.0103(17) -0.0025(16)
C25A 0.0341(16) 0.0381(16) 0.0443(16) -0.0013(13) 0.0055(12) 0.0027(13)
C26A 0.0421(17) 0.0357(16) 0.0514(18) 0.0089(13) 0.0071(14) 0.0037(13)
C27A 0.0397(18) 0.0443(19) 0.073(2) 0.0017(17) 0.0046(16) 0.0009(15)
C28A 0.050(2) 0.046(2) 0.129(4) 0.020(2) 0.020(2) -0.0032(18)
O1 0.0440(13) 0.0368(11) 0.0482(12) 0.0080(9) -0.0031(10) -0.0087(9)
O2 0.0458(13) 0.0363(11) 0.0415(11) 0.0057(9) -0.0018(9) -0.0061(9)
C1 0.0352(16) 0.0306(15) 0.0480(17) 0.0066(13) 0.0051(13) -0.0016(12)
C2 0.0384(16) 0.0406(17) 0.0445(17) 0.0019(13) 0.0001(13) -0.0046(13)
C3 0.0363(16) 0.0482(18) 0.0386(15) 0.0031(13) -0.0017(12) 0.0013(14)
C4 0.0329(15) 0.0385(15) 0.0372(15) 0.0063(12) 0.0064(11) 0.0018(12)
C5 0.0410(17) 0.0469(18) 0.0427(16) 0.0083(14) 0.0012(13) 0.0044(14)
C6 0.0441(18) 0.0392(17) 0.0504(18) 0.0123(14) 0.0055(14) 0.0003(14)
C7 0.0380(16) 0.0342(15) 0.0435(16) 0.0053(12) 0.0029(12) -0.0005(12)
C8 0.0292(14) 0.0351(15) 0.0404(15) 0.0052(12) 0.0048(11) 0.0029(12)
C9 0.0278(14) 0.0334(14) 0.0404(15) 0.0000(12) 0.0047(11) 0.0020(11)
C10 0.0330(15) 0.0363(15) 0.0377(15) 0.0039(12) 0.0052(12) 0.0051(12)
C11 0.0304(14) 0.0363(15) 0.0411(15) 0.0003(12) 0.0056(12) 0.0048(12)
C12 0.0368(16) 0.0305(14) 0.0486(17) 0.0106(12) 0.0077(13) 0.0017(12)
C13 0.0348(15) 0.0351(15) 0.0482(17) 0.0094(13) 0.0066(13) 0.0048(12)
C14 0.0345(15) 0.0383(15) 0.0349(14) 0.0031(12) 0.0043(11) 0.0060(12)
C15 0.0299(14) 0.0333(15) 0.0366(14) 0.0006(11) 0.0037(11) 0.0053(11)
C16 0.0282(14) 0.0301(14) 0.0429(15) 0.0053(12) 0.0078(11) 0.0044(11)
C17 0.0323(15) 0.0330(15) 0.0402(15) 0.0063(12) 0.0076(12) 0.0026(12)
C18 0.0320(15) 0.0337(15) 0.0428(16) 0.0007(12) 0.0074(12) 0.0000(12)
C19 0.0390(16) 0.0429(17) 0.0368(15) 0.0043(13) 0.0014(12) 0.0013(13)
C20 0.0386(17) 0.0448(17) 0.0390(16) 0.0059(13) 0.0023(12) 0.0019(13)
C21 0.0334(15) 0.0362(16) 0.0469(17) -0.0017(13) 0.0015(12) -0.0018(12)
C22 0.0395(17) 0.0343(16) 0.0510(18) 0.0038(13) 0.0048(13) -0.0022(13)
C23 0.0441(19) 0.0387(17) 0.064(2) 0.0013(15) 0.0073(16) -0.0031(14)
C24 0.057(2) 0.0414(19) 0.082(3) 0.0065(18) 0.0120(19) -0.0094(17)
C25 0.0392(16) 0.0367(16) 0.0428(16) 0.0042(13) 0.0038(13) 0.0020(13)
C26 0.0374(16) 0.0360(16) 0.0487(17) 0.0028(13) 0.0030(13) 0.0014(13)
C27 0.0466(19) 0.0432(18) 0.056(2) 0.0100(15) 0.0088(15) 0.0037(15)
C28 0.054(2) 0.043(2) 0.087(3) 0.0066(19) 0.010(2) -0.0090(17)

loop_
_atom_type_symbol
_atom_type_description
_atom_type_scat_dispersion_real
_atom_type_scat_dispersion_imag
_atom_type_scat_source
C C 0.0033 0.0016 'International Tables Vol C Tables 4.2.6.8 and 6.1.1.4'
H H 0.0000 0.0000 'International Tables Vol C Tables 4.2.6.8 and 6.1.1.4'
O O 0.0106 0.0060 'International Tables Vol C Tables 4.2.6.8 and 6.1.1.4'

loop_
_geom_angle_atom_site_label_1
_geom_angle_atom_site_label_2
_geom_angle_atom_site_label_3
_geom_angle
C1A O1A C21A 118.8(2)
C18A O2A C25A 119.1(2)
O1A C1A C2A 123.9(3)
O1A C1A C10A 117.5(3)
C10A C1A C2A 118.5(3)
C1A C2A H2A 118.9
C3A C2A C1A 122.2(3)
C3A C2A H2A 118.9
C2A C3A H3A 119.4
C2A C3A C4A 121.2(3)
C4A C3A H3A 119.4
C3A C4A C5A 128.2(3)
C9A C4A C3A 115.7(3)
C9A C4A C5A 116.1(3)
C4A C5A H5A 120.1
C6A C5A C4A 119.8(3)
C6A C5A H5A 120.1
C5A C6A H6A 118.8
C5A C6A C7A 122.4(3)
C7A C6A H6A 118.8
C6A C7A H7A 120.0
C8A C7A C6A 120.0(3)
C8A C7A H7A 120.0
C7A C8A C9A 116.8(3)
C7A C8A C16A 137.6(3)
C9A C8A C16A 105.5(2)
C4A C9A C8A 124.9(3)
C4A C9A C10A 123.7(3)
C10A C9A C8A 111.4(3)
C1A C10A C9A 118.8(3)
C1A C10A C11A 135.3(3)
C9A C10A C11A 105.9(3)
C12A C11A C10A 129.7(3)
C16A C11A C10A 108.3(3)
C16A C11A C12A 121.9(3)
C11A C12A H12A 120.5
C13A C12A C11A 119.0(3)
C13A C12A H12A 120.5
C12A C13A H13A 119.1
C12A C13A C14A 121.8(3)
C14A C13A H13A 119.1
C15A C14A C13A 119.9(3)
C20A C14A C13A 121.5(3)
C20A C14A C15A 118.6(3)
C14A C15A C16A 117.7(3)
C17A C15A C14A 118.6(3)
C17A C15A C16A 123.7(3)
C11A C16A C8A 108.8(3)
C11A C16A C15A 119.6(3)
C15A C16A C8A 131.5(3)
C15A C17A H17A 119.8
C18A C17A C15A 120.3(3)
C18A C17A H17A 119.8
O2A C18A C19A 113.6(3)
C17A C18A O2A 125.5(3)
C17A C18A C19A 120.8(3)
C18A C19A H19A 120.4
C20A C19A C18A 119.2(3)
C20A C19A H19A 120.4
C14A C20A H20A 118.8
C19A C20A C14A 122.5(3)
C19A C20A H20A 118.8
O1A C21A H21A 110.1
O1A C21A H21B 110.1
O1A C21A C22A 107.9(2)
H21A C21A H21B 108.4
C22A C21A H21A 110.1
C22A C21A H21B 110.1
C21A C22A H22A 109.3
C21A C22A H22B 109.3
H22A C22A H22B 107.9
C23A C22A C21A 111.8(3)
C23A C22A H22A 109.3
C23A C22A H22B 109.3
C22A C23A H23A 108.8
C22A C23A H23B 108.8
C22A C23A C24A 113.9(3)
H23A C23A H23B 107.7
C24A C23A H23A 108.8
C24A C23A H23B 108.8
C23A C24A H24A 109.5
C23A C24A H24B 109.5
C23A C24A H24C 109.5
H24A C24A H24B 109.5
H24A C24A H24C 109.5
H24B C24A H24C 109.5
O2A C25A H25A 110.3
O2A C25A H25B 110.3
O2A C25A C26A 107.0(2)
H25A C25A H25B 108.6
C26A C25A H25A 110.3
C26A C25A H25B 110.3
C25A C26A H26A 108.9
C25A C26A H26B 108.9
C25A C26A C27A 113.2(3)
H26A C26A H26B 107.8
C27A C26A H26A 108.9
C27A C26A H26B 108.9
C26A C27A H27A 109.0
C26A C27A H27B 109.0
H27A C27A H27B 107.8
C28A C27A C26A 113.1(3)
C28A C27A H27A 109.0
C28A C27A H27B 109.0
C27A C28A H28A 109.5
C27A C28A H28B 109.5
C27A C28A H28C 109.5
H28A C28A H28B 109.5
H28A C28A H28C 109.5
H28B C28A H28C 109.5
C1 O1 C21 118.5(2)
C18 O2 C25 118.9(2)
O1 C1 C2 123.8(3)
O1 C1 C10 117.8(3)
C10 C1 C2 118.4(3)
C1 C2 H2 118.7
C3 C2 C1 122.7(3)
C3 C2 H2 118.7
C2 C3 H3 119.7
C2 C3 C4 120.6(3)
C4 C3 H3 119.7
C3 C4 C5 127.8(3)
C9 C4 C3 115.8(3)
C9 C4 C5 116.4(3)
C4 C5 H5 120.3
C6 C5 C4 119.4(3)
C6 C5 H5 120.3
C5 C6 H6 118.5
C5 C6 C7 123.0(3)
C7 C6 H6 118.5
C6 C7 H7 120.3
C8 C7 C6 119.4(3)
C8 C7 H7 120.3
C7 C8 C9 117.2(3)
C7 C8 C16 137.3(3)
C9 C8 C16 105.5(2)
C4 C9 C8 124.6(3)
C4 C9 C10 123.8(3)
C10 C9 C8 111.6(3)
C1 C10 C9 118.6(3)
C1 C10 C11 135.6(3)
C9 C10 C11 105.9(2)
C12 C11 C10 130.0(3)
C16 C11 C10 108.6(3)
C16 C11 C12 121.4(3)
C11 C12 H12 120.1
C13 C12 C11 119.8(3)
C13 C12 H12 120.1
C12 C13 H13 119.5
C12 C13 C14 120.9(3)
C14 C13 H13 119.5
C15 C14 C13 120.5(3)
C20 C14 C13 121.0(3)
C20 C14 C15 118.5(3)
C14 C15 C16 117.2(2)
C17 C15 C14 118.8(3)
C17 C15 C16 124.0(3)
C11 C16 C8 108.5(2)
C11 C16 C15 120.3(3)
C15 C16 C8 131.3(3)
C15 C17 H17 119.7
C18 C17 C15 120.6(3)
C18 C17 H17 119.7
O2 C18 C17 125.6(3)
O2 C18 C19 114.2(3)
C17 C18 C19 120.3(3)
C18 C19 H19 120.1
C20 C19 C18 119.7(3)
C20 C19 H19 120.1
C14 C20 H20 118.9
C19 C20 C14 122.1(3)
C19 C20 H20 118.9
O1 C21 H21C 109.9
O1 C21 H21D 109.9
O1 C21 C22 108.8(2)
H21C C21 H21D 108.3
C22 C21 H21C 109.9
C22 C21 H21D 109.9
C21 C22 H22C 109.3
C21 C22 H22D 109.3
C21 C22 C23 111.7(3)
H22C C22 H22D 107.9
C23 C22 H22C 109.3
C23 C22 H22D 109.3
C22 C23 H23C 108.9
C22 C23 H23D 108.9
H23C C23 H23D 107.7
C24 C23 C22 113.4(3)
C24 C23 H23C 108.9
C24 C23 H23D 108.9
C23 C24 H24D 109.5
C23 C24 H24E 109.5
C23 C24 H24F 109.5
H24D C24 H24E 109.5
H24D C24 H24F 109.5
H24E C24 H24F 109.5
O2 C25 H25C 110.3
O2 C25 H25D 110.3
O2 C25 C26 107.0(2)
H25C C25 H25D 108.6
C26 C25 H25C 110.3
C26 C25 H25D 110.3
C25 C26 H26C 109.0
C25 C26 H26D 109.0
C25 C26 C27 112.9(3)
H26C C26 H26D 107.8
C27 C26 H26C 109.0
C27 C26 H26D 109.0
C26 C27 H27C 109.0
C26 C27 H27D 109.0
C26 C27 C28 112.8(3)
H27C C27 H27D 107.8
C28 C27 H27C 109.0
C28 C27 H27D 109.0
C27 C28 H28D 109.5
C27 C28 H28E 109.5
C27 C28 H28F 109.5
H28D C28 H28E 109.5
H28D C28 H28F 109.5
H28E C28 H28F 109.5

loop_
_geom_bond_atom_site_label_1
_geom_bond_atom_site_label_2
_geom_bond_distance
O1A C1A 1.362(4)
O1A C21A 1.432(3)
O2A C18A 1.372(3)
O2A C25A 1.434(3)
C1A C2A 1.416(5)
C1A C10A 1.370(4)
C2A H2A 0.9300
C2A C3A 1.361(5)
C3A H3A 0.9300
C3A C4A 1.415(4)
C4A C5A 1.415(4)
C4A C9A 1.396(4)
C5A H5A 0.9300
C5A C6A 1.378(4)
C6A H6A 0.9300
C6A C7A 1.411(4)
C7A H7A 0.9300
C7A C8A 1.367(4)
C8A C9A 1.420(4)
C8A C16A 1.475(4)
C9A C10A 1.414(4)
C10A C11A 1.478(4)
C11A C12A 1.404(4)
C11A C16A 1.401(4)
C12A H12A 0.9300
C12A C13A 1.349(4)
C13A H13A 0.9300
C13A C14A 1.430(4)
C14A C15A 1.423(4)
C14A C20A 1.407(4)
C15A C16A 1.430(4)
C15A C17A 1.418(4)
C17A H17A 0.9300
C17A C18A 1.371(4)
C18A C19A 1.417(4)
C19A H19A 0.9300
C19A C20A 1.345(4)
C20A H20A 0.9300
C21A H21A 0.9700
C21A H21B 0.9700
C21A C22A 1.508(4)
C22A H22A 0.9700
C22A H22B 0.9700
C22A C23A 1.508(4)
C23A H23A 0.9700
C23A H23B 0.9700
C23A C24A 1.512(5)
C24A H24A 0.9600
C24A H24B 0.9600
C24A H24C 0.9600
C25A H25A 0.9700
C25A H25B 0.9700
C25A C26A 1.500(4)
C26A H26A 0.9700
C26A H26B 0.9700
C26A C27A 1.518(4)
C27A H27A 0.9700
C27A H27B 0.9700
C27A C28A 1.500(5)
C28A H28A 0.9600
C28A H28B 0.9600
C28A H28C 0.9600
O1 C1 1.360(3)
O1 C21 1.427(3)
O2 C18 1.362(3)
O2 C25 1.436(3)
C1 C2 1.409(4)
C1 C10 1.372(4)
C2 H2 0.9300
C2 C3 1.366(4)
C3 H3 0.9300
C3 C4 1.413(4)
C4 C5 1.423(4)
C4 C9 1.398(4)
C5 H5 0.9300
C5 C6 1.369(4)
C6 H6 0.9300
C6 C7 1.419(4)
C7 H7 0.9300
C7 C8 1.370(4)
C8 C9 1.419(4)
C8 C16 1.480(4)
C9 C10 1.411(4)
C10 C11 1.476(4)
C11 C12 1.403(4)
C11 C16 1.402(4)
C12 H12 0.9300
C12 C13 1.353(4)
C13 H13 0.9300
C13 C14 1.432(4)
C14 C15 1.426(4)
C14 C20 1.402(4)
C15 C16 1.428(4)
C15 C17 1.415(4)
C17 H17 0.9300
C17 C18 1.375(4)
C18 C19 1.412(4)
C19 H19 0.9300
C19 C20 1.356(4)
C20 H20 0.9300
C21 H21C 0.9700
C21 H21D 0.9700
C21 C22 1.492(4)
C22 H22C 0.9700
C22 H22D 0.9700
C22 C23 1.515(4)
C23 H23C 0.9700
C23 H23D 0.9700
C23 C24 1.499(5)
C24 H24D 0.9600
C24 H24E 0.9600
C24 H24F 0.9600
C25 H25C 0.9700
C25 H25D 0.9700
C25 C26 1.505(4)
C26 H26C 0.9700
C26 H26D 0.9700
C26 C27 1.511(4)
C27 H27C 0.9700
C27 H27D 0.9700
C27 C28 1.514(4)
C28 H28D 0.9600
C28 H28E 0.9600
C28 H28F 0.9600

loop_
_geom_torsion_atom_site_label_1
_geom_torsion_atom_site_label_2
_geom_torsion_atom_site_label_3
_geom_torsion_atom_site_label_4
_geom_torsion
O1A C1A C2A C3A -177.3(3)
O1A C1A C10A C9A 177.7(2)
O1A C1A C10A C11A -1.3(5)
O1A C21A C22A C23A 172.4(2)
O2A C18A C19A C20A 178.1(3)
O2A C25A C26A C27A -177.0(2)
C1A O1A C21A C22A 179.6(2)
C1A C2A C3A C4A -0.4(5)
C1A C10A C11A C12A -1.9(6)
C1A C10A C11A C16A 178.5(3)
C2A C1A C10A C9A -1.6(4)
C2A C1A C10A C11A 179.4(3)
C2A C3A C4A C5A 177.6(3)
C2A C3A C4A C9A -1.3(5)
C3A C4A C5A C6A -179.3(3)
C3A C4A C9A C8A 179.3(3)
C3A C4A C9A C10A 1.6(4)
C4A C5A C6A C7A 0.2(5)
C4A C9A C10A C1A -0.2(4)
C4A C9A C10A C11A 179.1(3)
C5A C4A C9A C8A 0.4(4)
C5A C4A C9A C10A -177.4(3)
C5A C6A C7A C8A 0.1(5)
C6A C7A C8A C9A -0.2(4)
C6A C7A C8A C16A 178.6(3)
C7A C8A C9A C4A 0.0(4)
C7A C8A C9A C10A 178.0(3)
C7A C8A C16A C11A -178.1(4)
C7A C8A C16A C15A 3.2(6)
C8A C9A C10A C1A -178.2(3)
C8A C9A C10A C11A 1.1(3)
C9A C4A C5A C6A -0.5(5)
C9A C8A C16A C11A 0.8(3)
C9A C8A C16A C15A -177.9(3)
C9A C10A C11A C12A 179.0(3)
C9A C10A C11A C16A -0.6(3)
C10A C1A C2A C3A 1.9(5)
C10A C11A C12A C13A -179.0(3)
C10A C11A C16A C8A -0.1(3)
C10A C11A C16A C15A 178.7(2)
C11A C12A C13A C14A 0.2(5)
C12A C11A C16A C8A -179.7(3)
C12A C11A C16A C15A -0.9(4)
C12A C13A C14A C15A -0.5(5)
C12A C13A C14A C20A -179.9(3)
C13A C14A C15A C16A 0.1(4)
C13A C14A C15A C17A 178.8(3)
C13A C14A C20A C19A -180.0(3)
C14A C15A C16A C8A 179.2(3)
C14A C15A C16A C11A 0.6(4)
C14A C15A C17A C18A 1.5(4)
C15A C14A C20A C19A 0.6(5)
C15A C17A C18A O2A -179.2(3)
C15A C17A C18A C19A -0.1(4)
C16A C8A C9A C4A -179.2(3)
C16A C8A C9A C10A -1.2(3)
C16A C11A C12A C13A 0.5(5)
C16A C15A C17A C18A -179.8(3)
C17A C15A C16A C8A 0.5(5)
C17A C15A C16A C11A -178.1(3)
C17A C18A C19A C20A -1.1(4)
C18A O2A C25A C26A -176.1(2)
C18A C19A C20A C14A 0.9(5)
C20A C14A C15A C16A 179.5(3)
C20A C14A C15A C17A -1.8(4)
C21A O1A C1A C2A -0.4(4)
C21A O1A C1A C10A -179.6(3)
C21A C22A C23A C24A -178.9(3)
C25A O2A C18A C17A -0.3(4)
C25A O2A C18A C19A -179.4(2)
C25A C26A C27A C28A -178.6(3)
O1 C1 C2 C3 176.8(3)
O1 C1 C10 C9 -176.1(2)
O1 C1 C10 C11 3.0(5)
O1 C21 C22 C23 -175.6(2)
O2 C18 C19 C20 -177.6(3)
O2 C25 C26 C27 179.5(2)
C1 O1 C21 C22 -177.2(2)
C1 C2 C3 C4 -0.2(5)
C1 C10 C11 C12 3.1(5)
C1 C10 C11 C16 -178.3(3)
C2 C1 C10 C9 3.0(4)
C2 C1 C10 C11 -177.9(3)
C2 C3 C4 C5 -178.3(3)
C2 C3 C4 C9 1.6(4)
C3 C4 C5 C6 179.0(3)
C3 C4 C9 C8 180.0(3)
C3 C4 C9 C10 -0.8(4)
C4 C5 C6 C7 0.1(5)
C4 C9 C10 C1 -1.5(4)
C4 C9 C10 C11 179.2(3)
C5 C4 C9 C8 -0.1(4)
C5 C4 C9 C10 179.1(3)
C5 C6 C7 C8 1.7(5)
C6 C7 C8 C9 -2.6(4)
C6 C7 C8 C16 178.8(3)
C7 C8 C9 C4 1.9(4)
C7 C8 C9 C10 -177.4(2)
C7 C8 C16 C11 177.7(3)
C7 C8 C16 C15 -3.6(5)
C8 C9 C10 C1 177.8(2)
C8 C9 C10 C11 -1.6(3)
C9 C4 C5 C6 -0.9(4)
C9 C8 C16 C11 -1.0(3)
C9 C8 C16 C15 177.7(3)
C9 C10 C11 C12 -177.8(3)
C9 C10 C11 C16 0.9(3)
C10 C1 C2 C3 -2.2(5)
C10 C11 C12 C13 178.8(3)
C10 C11 C16 C8 0.1(3)
C10 C11 C16 C15 -178.8(2)
C11 C12 C13 C14 0.0(4)
C12 C11 C16 C8 178.9(2)
C12 C11 C16 C15 0.0(4)
C12 C13 C14 C15 -0.6(4)
C12 C13 C14 C20 -178.9(3)
C13 C14 C15 C16 0.9(4)
C13 C14 C15 C17 -178.1(3)
C13 C14 C20 C19 178.8(3)
C14 C15 C16 C8 -179.2(3)
C14 C15 C16 C11 -0.6(4)
C14 C15 C17 C18 0.0(4)
C15 C14 C20 C19 0.5(4)
C15 C17 C18 O2 178.3(3)
C15 C17 C18 C19 -0.9(4)
C16 C8 C9 C4 -179.1(3)
C16 C8 C9 C10 1.6(3)
C16 C11 C12 C13 0.3(4)
C16 C15 C17 C18 -178.9(3)
C17 C15 C16 C8 -0.3(5)
C17 C15 C16 C11 178.3(3)
C17 C18 C19 C20 1.6(4)
C18 O2 C25 C26 179.6(2)
C18 C19 C20 C14 -1.4(5)
C20 C14 C15 C16 179.2(3)
C20 C14 C15 C17 0.2(4)
C21 O1 C1 C2 -1.4(4)
C21 O1 C1 C10 177.7(2)
C21 C22 C23 C24 178.9(3)
C25 O2 C18 C17 -1.0(4)
C25 O2 C18 C19 178.2(2)
C25 C26 C27 C28 178.0(3)
